data_7718381
loop_
_publ_author_name
'Gilbert, Ugo'
'Mu, Xiao'
'Lam, Yan Yu Sarah'
'De Leener, Ga&#xeb;l'
'Schoenauen, Martin'
'Bottin, Ma&#xeb;lle'
'Robeyns, Koen'
'Luhmer, Michel'
'Robiette, Rapha&#xeb;l'
'Singleton, Michael L.'

_publ_section_title
;
 Influence of imidazole functionalization on the properties of small
 molecule models of the LPMO active site.
;
_journal_issue 15
_journal_name_full 'Dalton transactions (Cambridge, England : 2003)'
_journal_page_first 6174
_journal_page_last 6187
_journal_paper_doi 10.1039/d4dt03424d
_journal_volume 54
_journal_year 2025
_chemical_formula_moiety 'C20 H26 Cl2 Cu2 N10, 2(Cl O4)'
_chemical_formula_sum 'C20 H26 Cl4 Cu2 N10 O8'
_chemical_formula_weight 803.39
_space_group_crystal_system triclinic
_space_group_IT_number 2
_space_group_name_Hall '-P 1'
_space_group_name_H-M_alt 'P -1'
_atom_sites_solution_hydrogens geom
_atom_sites_solution_primary 'dual space'
_audit_creation_method SHELXL-2018/3
_audit_update_record
;
2024-07-10 deposited with the CCDC.	2025-03-10 downloaded from the CCDC.
;
_cell_angle_alpha 106.261(10)
_cell_angle_beta 90.179(8)
_cell_angle_gamma 109.045(12)
_cell_formula_units_Z 1
_cell_length_a 7.3349(9)
_cell_length_b 8.8634(12)
_cell_length_c 12.9399(12)
_cell_measurement_reflns_used 4960
_cell_measurement_temperature 293(2)
_cell_measurement_theta_max 25.9860
_cell_measurement_theta_min 3.1650
_cell_volume 759.24(17)
_computing_cell_refinement
;
CrysAlisPro, Agilent Technologies,
Version 1.171.37.35 (release 13-08-2014 CrysAlis171 .NET)
(compiled Aug 13 2014,18:06:01)
;
_computing_data_collection MAR
_computing_data_reduction
;
CrysAlisPro, Agilent Technologies,
Version 1.171.37.35 (release 13-08-2014 CrysAlis171 .NET)
(compiled Aug 13 2014,18:06:01)
;
_computing_molecular_graphics 'MERCURY (Macrae et al., 2008)'
_computing_publication_material
;
'MERCURY (Macrae et al., 2008), Platon (Spek, 2009)'
;
_computing_structure_refinement 'SHELXL-2018/3 (Sheldrick, 2018)'
_computing_structure_solution 'SHELXT (Sheldrick, 2015)'
_diffrn_ambient_temperature 293(2)
_diffrn_measured_fraction_theta_full 0.997
_diffrn_measured_fraction_theta_max 0.990
_diffrn_measurement_device_type 'MAR345 image plate'
_diffrn_measurement_method
;
'200 images, \D\F 2.0\% '
'45 images, \D\F 2.0\% (2nd orientation)'
;
_diffrn_radiation_type MoK\a
_diffrn_radiation_wavelength 0.71073
_diffrn_reflns_av_R_equivalents 0.0476
_diffrn_reflns_av_unetI/netI 0.0384
_diffrn_reflns_Laue_measured_fraction_full 0.997
_diffrn_reflns_Laue_measured_fraction_max 0.990
_diffrn_reflns_limit_h_max 9
_diffrn_reflns_limit_h_min -9
_diffrn_reflns_limit_k_max 10
_diffrn_reflns_limit_k_min -10
_diffrn_reflns_limit_l_max 15
_diffrn_reflns_limit_l_min -15
_diffrn_reflns_number 9645
_diffrn_reflns_point_group_measured_fraction_full 0.997
_diffrn_reflns_point_group_measured_fraction_max 0.990
_diffrn_reflns_theta_full 25.242
_diffrn_reflns_theta_max 26.117
_diffrn_reflns_theta_min 2.954
_diffrn_source 'Incoatec microfocus source'
_exptl_absorpt_coefficient_mu 1.814
_exptl_absorpt_correction_T_max 1.00000
_exptl_absorpt_correction_T_min 0.62792
_exptl_absorpt_correction_type multi-scan
_exptl_absorpt_process_details
;
CrysAlisPro, Agilent Technologies,
Version 1.171.37.35 (release 13-08-2014 CrysAlis171 .NET)
(compiled Aug 13 2014,18:06:01)
Empirical absorption correction using spherical harmonics,
 implemented in SCALE3 ABSPACK scaling algorithm.
;
_exptl_crystal_colour blue
_exptl_crystal_density_diffrn 1.757
_exptl_crystal_description plate
_exptl_crystal_F_000 406
_exptl_crystal_recrystallization_method 'diffusion of diethyl ether in a methanol solution of the compound'
_exptl_crystal_size_max 0.22
_exptl_crystal_size_mid 0.07
_exptl_crystal_size_min 0.03
_refine_diff_density_max 0.434
_refine_diff_density_min -0.426
_refine_diff_density_rms 0.074
_refine_ls_extinction_method none
_refine_ls_goodness_of_fit_ref 1.089
_refine_ls_hydrogen_treatment constr
_refine_ls_matrix_type full
_refine_ls_number_parameters 237
_refine_ls_number_reflns 2986
_refine_ls_number_restraints 6
_refine_ls_restrained_S_all 1.091
_refine_ls_R_factor_all 0.0418
_refine_ls_R_factor_gt 0.0371
_refine_ls_shift/su_max 0.001
_refine_ls_shift/su_mean 0.000
_refine_ls_structure_factor_coef Fsqd
_refine_ls_weighting_details 'w=1/[\s^2^(Fo^2^)+(0.0466P)^2^+0.5033P] where P=(Fo^2^+2Fc^2^)/3'
_refine_ls_weighting_scheme calc
_refine_ls_wR_factor_gt 0.0951
_refine_ls_wR_factor_ref 0.0979
_reflns_Friedel_coverage 0.000
_reflns_number_gt 2745
_reflns_number_total 2986
_reflns_threshold_expression 'I > 2\s(I)'
_cod_data_source_file d4dt03424d2.cif
_cod_data_source_block ms_ugoS2
_cod_depositor_comments 'Adding full bibliography for 7718380--7718387.cif.'
_cod_original_cell_volume 759.25(16)
_cod_database_code 7718381
_shelx_shelxl_version_number 2018/3
_shelx_space_group_comment
;
The symmetry employed for this shelxl refinement is uniquely defined
by the following loop, which should always be used as a source of
symmetry information in preference to the above space-group names.
They are only intended as comments.
;

loop_
_space_group_symop_operation_xyz
'x, y, z'
'-x, -y, -z'

loop_
_atom_site_label
_atom_site_type_symbol
_atom_site_fract_x
_atom_site_fract_y
_atom_site_fract_z
_atom_site_U_iso_or_equiv
_atom_site_adp_type
_atom_site_occupancy
_atom_site_site_symmetry_order
_atom_site_calc_flag
_atom_site_refinement_flags_posn
_atom_site_refinement_flags_adp
_atom_site_refinement_flags_occupancy
_atom_site_disorder_assembly
_atom_site_disorder_group
Cu1 Cu 0.78751(4) 0.53671(4) 0.50499(3) 0.03728(13) Uani 1 1 d . . . . .
Cl2 Cl 0.83467(9) 0.30515(8) 0.52672(5) 0.04073(17) Uani 1 1 d . . . . .
N3 N 0.7080(3) 0.4294(3) 0.3489(2) 0.0445(5) Uani 1 1 d . . . . .
C4 C 0.6944(4) 0.2917(4) 0.2729(3) 0.0516(7) Uani 1 1 d . . . . .
H4 H 0.717672 0.200152 0.284009 0.062 Uiso 1 1 calc R U . . .
N5 N 0.6420(4) 0.3024(4) 0.1766(2) 0.0641(8) Uani 1 1 d . . . . .
H5 H 0.624289 0.226012 0.115654 0.077 Uiso 1 1 calc R U . . .
C6 C 0.6217(5) 0.4522(6) 0.1907(3) 0.0691(10) Uani 1 1 d . . . . .
H6 H 0.586992 0.492585 0.137474 0.083 Uiso 1 1 calc R U . . .
C7 C 0.6620(4) 0.5324(4) 0.2986(3) 0.0524(7) Uani 1 1 d . . . . .
C8 C 0.6605(4) 0.6896(4) 0.3701(3) 0.0577(8) Uani 1 1 d . . . . .
H8 H 0.630774 0.767381 0.343981 0.069 Uiso 1 1 calc R U . . .
N9 N 0.7019(3) 0.7160(3) 0.4702(2) 0.0490(6) Uani 1 1 d . . . . .
C10 C 0.7001(5) 0.8698(4) 0.5487(3) 0.0612(9) Uani 1 1 d . . . . .
H10A H 0.580886 0.847750 0.583163 0.073 Uiso 1 1 calc R U . . .
H10B H 0.704809 0.952312 0.511978 0.073 Uiso 1 1 calc R U . . .
C11 C 0.8720(5) 0.9375(4) 0.6337(3) 0.0645(10) Uani 1 1 d . . . . .
H11A H 0.990048 0.952475 0.598140 0.077 Uiso 1 1 calc R U . . .
H11B H 0.877053 1.046265 0.679721 0.077 Uiso 1 1 calc R U . . .
C12 C 0.8643(4) 0.8257(4) 0.7026(3) 0.0544(8) Uani 1 1 d . . . . .
N13 N 0.8316(3) 0.6565(3) 0.65908(19) 0.0432(5) Uani 1 1 d . . . . .
C14 C 0.8400(4) 0.5966(4) 0.7410(2) 0.0496(7) Uani 1 1 d . . . . .
H14 H 0.822708 0.485445 0.734240 0.060 Uiso 1 1 calc R U . . .
N15 N 0.8770(4) 0.7183(4) 0.8349(2) 0.0631(8) Uani 1 1 d . . . . .
C16 C 0.8912(5) 0.8616(5) 0.8111(3) 0.0724(11) Uani 1 1 d . . . . .
H16 H 0.915153 0.966130 0.861097 0.087 Uiso 1 1 calc R U . . .
C17 C 0.8981(7) 0.6974(7) 0.9426(3) 0.0923(15) Uani 1 1 d . . . . .
H17A H 1.031040 0.751608 0.972864 0.138 Uiso 1 1 calc R U . . .
H17B H 0.859375 0.580498 0.936306 0.138 Uiso 1 1 calc R U . . .
H17C H 0.817602 0.746517 0.988971 0.138 Uiso 1 1 calc R U . . .
Cl21 Cl 0.44301(17) 0.81714(11) 0.13008(7) 0.0695(3) Uani 1 1 d . . . . .
O22 O 0.482(3) 0.6753(15) 0.0859(16) 0.121(6) Uani 0.486(13) 1 d D . P A 1
O23 O 0.429(2) 0.9050(11) 0.0643(7) 0.140(6) Uani 0.486(13) 1 d D . P A 1
O24 O 0.533(2) 0.9043(10) 0.2290(8) 0.126(6) Uani 0.486(13) 1 d D . P A 1
O25 O 0.2268(15) 0.7466(12) 0.1559(10) 0.123(4) Uani 0.486(13) 1 d D . P A 1
O22B O 0.438(3) 0.6635(17) 0.0585(14) 0.122(6) Uani 0.514(13) 1 d D . P A 2
O23B O 0.3650(17) 0.8977(19) 0.0759(10) 0.136(5) Uani 0.514(13) 1 d D . P A 2
O24B O 0.6530(11) 0.9134(14) 0.1477(16) 0.225(10) Uani 0.514(13) 1 d D . P A 2
O25B O 0.383(3) 0.818(3) 0.2223(9) 0.216(11) Uani 0.514(13) 1 d D . P A 2

loop_
_atom_site_aniso_label
_atom_site_aniso_U_11
_atom_site_aniso_U_22
_atom_site_aniso_U_33
_atom_site_aniso_U_23
_atom_site_aniso_U_13
_atom_site_aniso_U_12
Cu1 0.0389(2) 0.03051(19) 0.0419(2) 0.00809(14) 0.00491(14) 0.01332(14)
Cl2 0.0441(3) 0.0304(3) 0.0478(4) 0.0117(3) 0.0067(3) 0.0127(3)
N3 0.0388(12) 0.0449(13) 0.0477(13) 0.0155(11) 0.0012(10) 0.0102(10)
C4 0.0456(15) 0.0560(18) 0.0450(16) 0.0090(14) 0.0009(13) 0.0118(14)
N5 0.0554(16) 0.083(2) 0.0431(15) 0.0100(14) -0.0009(12) 0.0167(15)
C6 0.056(2) 0.102(3) 0.056(2) 0.035(2) 0.0028(16) 0.027(2)
C7 0.0415(15) 0.0611(19) 0.0606(19) 0.0287(16) 0.0017(14) 0.0162(14)
C8 0.0444(16) 0.061(2) 0.082(2) 0.0408(19) 0.0077(16) 0.0213(15)
N9 0.0397(12) 0.0402(13) 0.0734(18) 0.0218(12) 0.0124(12) 0.0174(10)
C10 0.0536(18) 0.0378(15) 0.100(3) 0.0239(17) 0.0211(18) 0.0233(14)
C11 0.0564(19) 0.0300(14) 0.099(3) 0.0073(16) 0.0219(18) 0.0140(13)
C12 0.0449(16) 0.0366(15) 0.067(2) -0.0059(14) 0.0119(15) 0.0125(12)
N13 0.0402(12) 0.0342(11) 0.0455(13) 0.0006(10) 0.0089(10) 0.0094(9)
C14 0.0424(15) 0.0496(16) 0.0448(16) 0.0021(13) 0.0078(12) 0.0100(13)
N15 0.0531(15) 0.0685(19) 0.0439(15) -0.0081(13) 0.0072(12) 0.0108(14)
C16 0.059(2) 0.054(2) 0.074(2) -0.0199(18) 0.0082(18) 0.0126(16)
C17 0.087(3) 0.113(4) 0.045(2) -0.001(2) 0.005(2) 0.012(3)
Cl21 0.1149(8) 0.0544(5) 0.0441(4) 0.0073(4) -0.0046(5) 0.0413(5)
O22 0.157(12) 0.076(8) 0.154(14) 0.025(7) 0.030(10) 0.079(8)
O23 0.317(19) 0.059(4) 0.043(4) 0.020(3) 0.022(7) 0.059(7)
O24 0.188(13) 0.066(4) 0.087(7) 0.020(4) -0.069(8) -0.001(6)
O25 0.136(8) 0.120(7) 0.125(9) 0.038(6) 0.039(7) 0.058(6)
O22B 0.149(11) 0.092(8) 0.100(7) -0.016(6) 0.000(7) 0.048(7)
O23B 0.124(7) 0.202(12) 0.152(11) 0.091(9) 0.020(6) 0.116(8)
O24B 0.053(4) 0.165(10) 0.33(2) -0.097(11) -0.012(7) 0.013(5)
O25B 0.36(3) 0.37(3) 0.093(9) 0.133(13) 0.140(14) 0.29(2)

loop_
_atom_type_symbol
_atom_type_description
_atom_type_scat_dispersion_real
_atom_type_scat_dispersion_imag
_atom_type_scat_source
C C 0.0033 0.0016 'International Tables Vol C Tables 4.2.6.8 and 6.1.1.4'
H H 0.0000 0.0000 'International Tables Vol C Tables 4.2.6.8 and 6.1.1.4'
N N 0.0061 0.0033 'International Tables Vol C Tables 4.2.6.8 and 6.1.1.4'
O O 0.0106 0.0060 'International Tables Vol C Tables 4.2.6.8 and 6.1.1.4'
Cu Cu 0.3201 1.2651 'International Tables Vol C Tables 4.2.6.8 and 6.1.1.4'
Cl Cl 0.1484 0.1585 'International Tables Vol C Tables 4.2.6.8 and 6.1.1.4'

loop_
_geom_angle_atom_site_label_1
_geom_angle_atom_site_label_2
_geom_angle_atom_site_label_3
_geom_angle
_geom_angle_site_symmetry_1
_geom_angle_site_symmetry_3
_geom_angle_publ_flag
N13 Cu1 N3 170.73(10) . . ?
N13 Cu1 N9 91.62(11) . . ?
N3 Cu1 N9 80.77(11) . . ?
N13 Cu1 Cl2 94.53(8) . . ?
N3 Cu1 Cl2 92.34(7) . . ?
N9 Cu1 Cl2 170.15(8) . . ?
N13 Cu1 Cl2 92.34(7) . 2_766 ?
N3 Cu1 Cl2 93.10(7) . 2_766 ?
N9 Cu1 Cl2 91.18(7) . 2_766 ?
Cl2 Cu1 Cl2 96.25(2) . 2_766 ?
Cu1 Cl2 Cu1 83.75(2) . 2_766 ?
C4 N3 C7 106.6(3) . . ?
C4 N3 Cu1 140.5(2) . . ?
C7 N3 Cu1 112.7(2) . . ?
N3 C4 N5 109.9(3) . . ?
N3 C4 H4 125.0 . . ?
N5 C4 H4 125.0 . . ?
C4 N5 C6 108.9(3) . . ?
C4 N5 H5 125.6 . . ?
C6 N5 H5 125.6 . . ?
N5 C6 C7 106.1(3) . . ?
N5 C6 H6 126.9 . . ?
C7 C6 H6 126.9 . . ?
C6 C7 N3 108.5(3) . . ?
C6 C7 C8 136.2(3) . . ?
N3 C7 C8 115.3(3) . . ?
N9 C8 C7 116.5(3) . . ?
N9 C8 H8 121.8 . . ?
C7 C8 H8 121.8 . . ?
C8 N9 C10 120.4(3) . . ?
C8 N9 Cu1 114.1(2) . . ?
C10 N9 Cu1 125.4(2) . . ?
N9 C10 C11 110.3(2) . . ?
N9 C10 H10A 109.6 . . ?
C11 C10 H10A 109.6 . . ?
N9 C10 H10B 109.6 . . ?
C11 C10 H10B 109.6 . . ?
H10A C10 H10B 108.1 . . ?
C12 C11 C10 113.1(3) . . ?
C12 C11 H11A 109.0 . . ?
C10 C11 H11A 109.0 . . ?
C12 C11 H11B 109.0 . . ?
C10 C11 H11B 109.0 . . ?
H11A C11 H11B 107.8 . . ?
C16 C12 N13 107.2(3) . . ?
C16 C12 C11 130.3(3) . . ?
N13 C12 C11 122.4(3) . . ?
C14 N13 C12 107.0(3) . . ?
C14 N13 Cu1 128.0(2) . . ?
C12 N13 Cu1 125.0(2) . . ?
N13 C14 N15 110.5(3) . . ?
N13 C14 H14 124.8 . . ?
N15 C14 H14 124.8 . . ?
C14 N15 C16 107.1(3) . . ?
C14 N15 C17 125.4(4) . . ?
C16 N15 C17 127.4(3) . . ?
C12 C16 N15 108.2(3) . . ?
C12 C16 H16 125.9 . . ?
N15 C16 H16 125.9 . . ?
N15 C17 H17A 109.5 . . ?
N15 C17 H17B 109.5 . . ?
H17A C17 H17B 109.5 . . ?
N15 C17 H17C 109.5 . . ?
H17A C17 H17C 109.5 . . ?
H17B C17 H17C 109.5 . . ?
O23 Cl21 O24 116.5(5) . . ?
O23 Cl21 O22 117.0(9) . . ?
O24 Cl21 O22 114.4(9) . . ?
O25B Cl21 O23B 114.1(7) . . ?
O25B Cl21 O22B 118.0(10) . . ?
O23B Cl21 O22B 109.2(8) . . ?
O25B Cl21 O24B 107.8(9) . . ?
O23B Cl21 O24B 104.5(9) . . ?
O22B Cl21 O24B 101.7(8) . . ?
O23 Cl21 O25 102.4(7) . . ?
O24 Cl21 O25 101.1(7) . . ?
O22 Cl21 O25 101.8(8) . . ?

loop_
_geom_bond_atom_site_label_1
_geom_bond_atom_site_label_2
_geom_bond_distance
_geom_bond_site_symmetry_2
_geom_bond_publ_flag
Cu1 N13 1.948(2) . ?
Cu1 N3 1.969(2) . ?
Cu1 N9 2.043(2) . ?
Cu1 Cl2 2.2797(7) . ?
Cu1 Cl2 2.7581(8) 2_766 ?
N3 C4 1.309(4) . ?
N3 C7 1.380(4) . ?
C4 N5 1.340(4) . ?
C4 H4 0.9300 . ?
N5 C6 1.346(5) . ?
N5 H5 0.8600 . ?
C6 C7 1.359(5) . ?
C6 H6 0.9300 . ?
C7 C8 1.444(5) . ?
C8 N9 1.268(5) . ?
C8 H8 0.9300 . ?
N9 C10 1.459(4) . ?
C10 C11 1.512(5) . ?
C10 H10A 0.9700 . ?
C10 H10B 0.9700 . ?
C11 C12 1.496(5) . ?
C11 H11A 0.9700 . ?
C11 H11B 0.9700 . ?
C12 C16 1.349(5) . ?
C12 N13 1.384(4) . ?
N13 C14 1.321(4) . ?
C14 N15 1.336(4) . ?
C14 H14 0.9300 . ?
N15 C16 1.361(6) . ?
N15 C17 1.470(5) . ?
C16 H16 0.9300 . ?
C17 H17A 0.9600 . ?
C17 H17B 0.9600 . ?
C17 H17C 0.9600 . ?
Cl21 O25B 1.274(8) . ?
Cl21 O23 1.329(8) . ?
Cl21 O24 1.333(8) . ?
Cl21 O22 1.349(9) . ?
Cl21 O23B 1.369(9) . ?
Cl21 O22B 1.406(11) . ?
Cl21 O24B 1.478(8) . ?
Cl21 O25 1.578(9) . ?

loop_
_geom_torsion_atom_site_label_1
_geom_torsion_atom_site_label_2
_geom_torsion_atom_site_label_3
_geom_torsion_atom_site_label_4
_geom_torsion
_geom_torsion_site_symmetry_1
_geom_torsion_site_symmetry_2
_geom_torsion_site_symmetry_3
_geom_torsion_site_symmetry_4
_geom_torsion_publ_flag
C7 N3 C4 N5 0.0(3) . . . . ?
Cu1 N3 C4 N5 -174.6(2) . . . . ?
N3 C4 N5 C6 0.2(4) . . . . ?
C4 N5 C6 C7 -0.4(4) . . . . ?
N5 C6 C7 N3 0.4(4) . . . . ?
N5 C6 C7 C8 -176.6(4) . . . . ?
C4 N3 C7 C6 -0.3(3) . . . . ?
Cu1 N3 C7 C6 176.0(2) . . . . ?
C4 N3 C7 C8 177.5(3) . . . . ?
Cu1 N3 C7 C8 -6.3(3) . . . . ?
C6 C7 C8 N9 177.1(4) . . . . ?
N3 C7 C8 N9 0.2(4) . . . . ?
C7 C8 N9 C10 -178.7(3) . . . . ?
C7 C8 N9 Cu1 5.7(4) . . . . ?
C8 N9 C10 C11 -138.4(3) . . . . ?
Cu1 N9 C10 C11 36.6(4) . . . . ?
N9 C10 C11 C12 -65.6(4) . . . . ?
C10 C11 C12 C16 -132.0(4) . . . . ?
C10 C11 C12 N13 50.3(4) . . . . ?
C16 C12 N13 C14 -0.2(3) . . . . ?
C11 C12 N13 C14 178.0(3) . . . . ?
C16 C12 N13 Cu1 -179.0(2) . . . . ?
C11 C12 N13 Cu1 -0.8(4) . . . . ?
C12 N13 C14 N15 -0.2(3) . . . . ?
Cu1 N13 C14 N15 178.62(19) . . . . ?
N13 C14 N15 C16 0.5(4) . . . . ?
N13 C14 N15 C17 -179.4(3) . . . . ?
N13 C12 C16 N15 0.5(4) . . . . ?
C11 C12 C16 N15 -177.5(3) . . . . ?
C14 N15 C16 C12 -0.6(4) . . . . ?
C17 N15 C16 C12 179.3(3) . . . . ?
